data_2210882
loop_
_publ_author_name
'Kolehmainen, Erkki'
'Nikiforov, Vladimir'
'Troshin, Konstantin'
'Valkonen, Arto'

_publ_section_title
;
 2,5-Dimethyl-4'-nitrobiphenyl
;
_journal_coeditor_code BI2075
_journal_issue 11
_journal_name_full 'Acta Crystallographica Section E'
_journal_page_first o4989
_journal_page_last o4990
_journal_paper_doi 10.1107/S1600536806040955
_journal_volume 62
_journal_year 2006
_chemical_formula_moiety 'C14 H13 N O2'
_chemical_formula_sum 'C14 H13 N O2'
_chemical_formula_weight 227.25
_chemical_melting_point 371.5(5)
_chemical_name_systematic
;
 2,5-dimethyl-4'-nitrobiphenyl
;
_space_group_IT_number 14
_symmetry_cell_setting monoclinic
_symmetry_space_group_name_Hall '-P 2ybc'
_symmetry_space_group_name_H-M 'P 1 21/c 1'
_atom_sites_solution_hydrogens geom
_atom_sites_solution_primary direct
_atom_sites_solution_secondary difmap
_cell_angle_alpha 90.00
_cell_angle_beta 101.711(2)
_cell_angle_gamma 90.00
_cell_formula_units_Z 4
_cell_length_a 6.71730(10)
_cell_length_b 22.2902(5)
_cell_length_c 7.8542(2)
_cell_measurement_reflns_used 2901
_cell_measurement_temperature 173(2)
_cell_measurement_theta_max 68.251
_cell_measurement_theta_min 0.883
_cell_volume 1151.53(4)
_computing_cell_refinement 'DENZO (Otwinowski & Minor, 1997)'
_computing_data_collection 'COLLECT (Bruker, 2004)'
_computing_data_reduction DENZO
_computing_molecular_graphics 'ORTEP3 for Windows (Farrugia, 1997)'
_computing_publication_material 'SHELXL97; PLATON (Spek, 2003)'
_computing_structure_refinement 'SHELXL97 (Sheldrick, 1997)'
_computing_structure_solution 'SIR2002 (Burla <i>et al.</i>, 2003)'
_diffrn_ambient_temperature 173(2)
_diffrn_measured_fraction_theta_full 0.968
_diffrn_measured_fraction_theta_max 0.968
_diffrn_measurement_device_type 'Bruker Kappa APEX-II CCD'
_diffrn_measurement_method '\f and \w scans'
_diffrn_radiation_monochromator graphite
_diffrn_radiation_source 'fine-focus sealed tube'
_diffrn_radiation_type CuK\a
_diffrn_radiation_wavelength 1.54184
_diffrn_reflns_av_R_equivalents 0.0421
_diffrn_reflns_av_sigmaI/netI 0.0336
_diffrn_reflns_limit_h_max 7
_diffrn_reflns_limit_h_min -7
_diffrn_reflns_limit_k_max 26
_diffrn_reflns_limit_k_min -25
_diffrn_reflns_limit_l_max 8
_diffrn_reflns_limit_l_min -9
_diffrn_reflns_number 5271
_diffrn_reflns_theta_full 66.83
_diffrn_reflns_theta_max 66.83
_diffrn_reflns_theta_min 3.97
_diffrn_standards_number 0
_exptl_absorpt_coefficient_mu 0.711
_exptl_absorpt_correction_T_max 0.871
_exptl_absorpt_correction_T_min 0.764
_exptl_absorpt_correction_type multi-scan
_exptl_absorpt_process_details '(DENZO; Otwinowski & Minor, 1997)'
_exptl_crystal_colour orange
_exptl_crystal_density_diffrn 1.311
_exptl_crystal_density_method 'not measured'
_exptl_crystal_description block
_exptl_crystal_F_000 480
_exptl_crystal_size_max 0.40
_exptl_crystal_size_mid 0.35
_exptl_crystal_size_min 0.20
_refine_diff_density_max 0.240
_refine_diff_density_min -0.233
_refine_ls_extinction_coef 0.0055(8)
_refine_ls_extinction_expression Fc^*^=kFc[1+0.001xFc^2^\l^3^/sin(2\q)]^-1/4^
_refine_ls_extinction_method SHELXL97
_refine_ls_goodness_of_fit_ref 1.045
_refine_ls_hydrogen_treatment constr
_refine_ls_matrix_type full
_refine_ls_number_parameters 157
_refine_ls_number_reflns 1974
_refine_ls_number_restraints 0
_refine_ls_restrained_S_all 1.045
_refine_ls_R_factor_all 0.0499
_refine_ls_R_factor_gt 0.0441
_refine_ls_shift/su_max 0.001
_refine_ls_shift/su_mean 0.000
_refine_ls_structure_factor_coef Fsqd
_refine_ls_weighting_details 'calc w=1/[\s^2^(Fo^2^)+(0.0653P)^2^+0.3546P] where P=(Fo^2^+2Fc^2^)/3'
_refine_ls_weighting_scheme calc
_refine_ls_wR_factor_gt 0.1178
_refine_ls_wR_factor_ref 0.1233
_reflns_number_gt 1727
_reflns_number_total 1974
_reflns_threshold_expression I>2\s(I)
_cod_data_source_file bi2075.cif
_cod_data_source_block I
_cod_depositor_comments
;
The following automatic conversions were performed:

'_chemical_melting_point' value '371-372 K' was changed to '371.5(5)'
- the average value was taken and precision was estimated.

Automatic conversion script
Id: cif_fix_values 1646 2011-03-28 12:23:43Z adriana 

The following automatic conversions were performed:

'_chemical_melting_point' value '371-372 K' was changed to '371.5(5)'
- the average value was taken and precision was estimated.

Automatic conversion script
Id: cif_fix_values 1715 2011-07-08 13:25:40Z adriana 
;
_cod_original_sg_symbol_H-M 'P 21/c'
_cod_database_code 2210882
_cod_database_fobs_code 2210882

loop_
_symmetry_equiv_pos_as_xyz
'x, y, z'
'-x, y+1/2, -z+1/2'
'-x, -y, -z'
'x, -y-1/2, z-1/2'

loop_
_atom_site_type_symbol
_atom_site_label
_atom_site_fract_x
_atom_site_fract_y
_atom_site_fract_z
_atom_site_U_iso_or_equiv
_atom_site_adp_type
_atom_site_calc_flag
_atom_site_refinement_flags
_atom_site_occupancy
O O1 0.3356(2) 0.57883(6) 0.07224(16) 0.0475(4) Uani d . 1
O O2 0.28237(18) 0.50827(6) -0.12031(15) 0.0423(4) Uani d . 1
N N1 0.28989(19) 0.52715(6) 0.02749(17) 0.0350(4) Uani d . 1
C C1 0.0864(2) 0.36683(7) 0.5346(2) 0.0307(4) Uani d . 1
C C2 -0.1115(2) 0.34480(7) 0.5261(2) 0.0328(4) Uani d . 1
C C3 -0.1435(3) 0.30734(7) 0.6590(2) 0.0380(4) Uani d . 1
H H3 -0.2769 0.2929 0.6572 0.046 Uiso calc R 1
C C4 0.0128(3) 0.29020(7) 0.7946(2) 0.0386(4) Uani d . 1
H H4 -0.0148 0.2641 0.8825 0.046 Uiso calc R 1
C C5 0.2090(3) 0.31105(7) 0.8025(2) 0.0356(4) Uani d . 1
C C6 0.2421(2) 0.35017(7) 0.6733(2) 0.0331(4) Uani d . 1
H H6 0.3745 0.3661 0.6794 0.040 Uiso calc R 1
C C7 0.1376(2) 0.40818(7) 0.4006(2) 0.0298(4) Uani d . 1
C C8 0.1171(2) 0.39061(7) 0.2275(2) 0.0335(4) Uani d . 1
H H8 0.0663 0.3517 0.1932 0.040 Uiso calc R 1
C C9 0.1696(2) 0.42884(7) 0.1048(2) 0.0331(4) Uani d . 1
H H9 0.1581 0.4164 -0.0125 0.040 Uiso calc R 1
C C10 0.2390(2) 0.48541(7) 0.1574(2) 0.0300(4) Uani d . 1
C C11 0.2617(2) 0.50458(7) 0.3270(2) 0.0346(4) Uani d . 1
H H11 0.3101 0.5438 0.3597 0.042 Uiso calc R 1
C C12 0.2124(2) 0.46538(7) 0.4486(2) 0.0336(4) Uani d . 1
H H12 0.2297 0.4776 0.5665 0.040 Uiso calc R 1
C C13 -0.2858(2) 0.36077(8) 0.3793(2) 0.0414(4) Uani d . 1
H H13A -0.2830 0.3347 0.2794 0.062 Uiso calc R 1
H H13B -0.2729 0.4027 0.3456 0.062 Uiso calc R 1
H H13C -0.4148 0.3553 0.4174 0.062 Uiso calc R 1
C C14 0.3828(3) 0.29178(9) 0.9462(2) 0.0470(5) Uani d . 1
H H14A 0.3284 0.2731 1.0402 0.071 Uiso calc R 1
H H14B 0.4644 0.3269 0.9913 0.071 Uiso calc R 1
H H14C 0.4682 0.2628 0.9003 0.071 Uiso calc R 1

loop_
_atom_site_aniso_label
_atom_site_aniso_U_11
_atom_site_aniso_U_22
_atom_site_aniso_U_33
_atom_site_aniso_U_12
_atom_site_aniso_U_13
_atom_site_aniso_U_23
O1 0.0571(8) 0.0405(7) 0.0446(8) -0.0099(6) 0.0096(6) 0.0056(6)
O2 0.0456(7) 0.0533(8) 0.0288(7) 0.0033(5) 0.0096(5) 0.0038(5)
N1 0.0305(7) 0.0418(8) 0.0322(8) 0.0015(6) 0.0053(5) 0.0049(6)
C1 0.0367(8) 0.0279(8) 0.0279(8) 0.0012(6) 0.0079(6) -0.0033(6)
C2 0.0378(8) 0.0289(8) 0.0316(9) -0.0003(6) 0.0071(7) -0.0045(6)
C3 0.0413(9) 0.0352(9) 0.0389(9) -0.0070(7) 0.0115(7) -0.0036(7)
C4 0.0549(10) 0.0300(9) 0.0328(9) -0.0038(7) 0.0133(8) 0.0020(7)
C5 0.0465(10) 0.0296(8) 0.0302(8) 0.0027(7) 0.0068(7) -0.0012(7)
C6 0.0352(8) 0.0325(8) 0.0311(9) 0.0009(6) 0.0056(7) -0.0011(6)
C7 0.0264(7) 0.0334(8) 0.0290(8) 0.0032(6) 0.0042(6) -0.0001(6)
C8 0.0380(9) 0.0306(8) 0.0317(9) -0.0010(7) 0.0066(7) -0.0028(7)
C9 0.0358(8) 0.0381(9) 0.0255(8) 0.0025(7) 0.0061(6) -0.0028(6)
C10 0.0274(8) 0.0356(9) 0.0273(8) 0.0032(6) 0.0061(6) 0.0047(6)
C11 0.0356(9) 0.0331(9) 0.0345(9) -0.0042(7) 0.0059(7) -0.0032(7)
C12 0.0370(8) 0.0369(9) 0.0261(8) -0.0020(7) 0.0048(6) -0.0026(6)
C13 0.0361(9) 0.0455(10) 0.0412(10) -0.0047(7) 0.0044(7) -0.0004(8)
C14 0.0542(11) 0.0461(11) 0.0381(10) 0.0060(8) 0.0030(8) 0.0104(8)

loop_
_atom_type_symbol
_atom_type_description
_atom_type_scat_dispersion_real
_atom_type_scat_dispersion_imag
_atom_type_scat_source
C C 0.0181 0.0091 'International Tables Vol C Tables 4.2.6.8 and 6.1.1.4'
H H 0.0000 0.0000 'International Tables Vol C Tables 4.2.6.8 and 6.1.1.4'
N N 0.0311 0.0180 'International Tables Vol C Tables 4.2.6.8 and 6.1.1.4'
O O 0.0492 0.0322 'International Tables Vol C Tables 4.2.6.8 and 6.1.1.4'

loop_
_geom_angle_atom_site_label_1
_geom_angle_atom_site_label_2
_geom_angle_atom_site_label_3
_geom_angle
_geom_angle_publ_flag
O1 N1 O2 123.64(14) no
O1 N1 C10 118.38(13) no
O2 N1 C10 117.97(14) no
C6 C1 C2 119.62(15) no
C6 C1 C7 118.09(14) no
C2 C1 C7 122.29(14) no
C3 C2 C1 117.64(15) no
C3 C2 C13 120.16(15) no
C1 C2 C13 122.19(14) no
C2 C3 C4 122.31(15) no
C2 C3 H3 118.8 no
C4 C3 H3 118.8 no
C5 C4 C3 120.36(15) no
C5 C4 H4 119.8 no
C3 C4 H4 119.8 no
C4 C5 C6 117.99(15) no
C4 C5 C14 121.38(16) no
C6 C5 C14 120.63(16) no
C5 C6 C1 122.02(15) no
C5 C6 H6 119.0 no
C1 C6 H6 119.0 no
C12 C7 C8 118.66(14) no
C12 C7 C1 119.78(14) no
C8 C7 C1 121.55(14) no
C9 C8 C7 121.13(15) no
C9 C8 H8 119.4 no
C7 C8 H8 119.4 no
C10 C9 C8 118.19(14) no
C10 C9 H9 120.9 no
C8 C9 H9 120.9 no
C11 C10 C9 122.56(15) no
C11 C10 N1 118.61(14) no
C9 C10 N1 118.82(14) no
C10 C11 C12 118.47(15) no
C10 C11 H11 120.8 no
C12 C11 H11 120.8 no
C11 C12 C7 120.97(15) no
C11 C12 H12 119.5 no
C7 C12 H12 119.5 no
C2 C13 H13A 109.5 no
C2 C13 H13B 109.5 no
H13A C13 H13B 109.5 no
C2 C13 H13C 109.5 no
H13A C13 H13C 109.5 no
H13B C13 H13C 109.5 no
C5 C14 H14A 109.5 no
C5 C14 H14B 109.5 no
H14A C14 H14B 109.5 no
C5 C14 H14C 109.5 no
H14A C14 H14C 109.5 no
H14B C14 H14C 109.5 no

loop_
_geom_bond_atom_site_label_1
_geom_bond_atom_site_label_2
_geom_bond_distance
_geom_bond_publ_flag
O1 N1 1.2252(19) no
O2 N1 1.2261(17) no
N1 C10 1.472(2) no
C1 C6 1.399(2) no
C1 C2 1.406(2) no
C1 C7 1.491(2) no
C2 C3 1.387(2) no
C2 C13 1.510(2) no
C3 C4 1.389(2) no
C3 H3 0.950 no
C4 C5 1.387(2) no
C4 H4 0.950 no
C5 C6 1.389(2) no
C5 C14 1.512(2) no
C6 H6 0.950 no
C7 C12 1.394(2) no
C7 C8 1.394(2) no
C8 C9 1.385(2) no
C8 H8 0.950 no
C9 C10 1.378(2) no
C9 H9 0.950 no
C10 C11 1.377(2) no
C11 C12 1.383(2) no
C11 H11 0.950 no
C12 H12 0.950 no
C13 H13A 0.980 no
C13 H13B 0.980 no
C13 H13C 0.980 no
C14 H14A 0.980 no
C14 H14B 0.980 no
C14 H14C 0.980 no

loop_
_geom_hbond_atom_site_label_D
_geom_hbond_atom_site_label_H
_geom_hbond_atom_site_label_A
_geom_hbond_site_symmetry_A
_geom_hbond_distance_DH
_geom_hbond_distance_HA
_geom_hbond_distance_DA
_geom_hbond_angle_DHA
_geom_hbond_publ_flag
C14 H14B O1 3_666 0.98 2.60 3.468(2) 148.3 y
C12 H12 O2 1_556 0.95 2.51 3.457(2) 178.6 y

loop_
_geom_torsion_atom_site_label_1
_geom_torsion_atom_site_label_2
_geom_torsion_atom_site_label_3
_geom_torsion_atom_site_label_4
_geom_torsion
_geom_torsion_publ_flag
C6 C1 C2 C3 0.5(2) no
C7 C1 C2 C3 -178.98(14) no
C6 C1 C2 C13 -179.60(15) no
C7 C1 C2 C13 0.9(2) no
C1 C2 C3 C4 -1.7(2) no
C13 C2 C3 C4 178.42(16) no
C2 C3 C4 C5 0.8(3) no
C3 C4 C5 C6 1.3(2) no
C3 C4 C5 C14 -178.39(16) no
C4 C5 C6 C1 -2.5(2) no
C14 C5 C6 C1 177.20(15) no
C2 C1 C6 C5 1.6(2) no
C7 C1 C6 C5 -178.89(14) no
C6 C1 C7 C12 -60.8(2) no
C2 C1 C7 C12 118.68(17) no
C6 C1 C7 C8 117.65(17) no
C2 C1 C7 C8 -62.8(2) no
C12 C7 C8 C9 0.0(2) no
C1 C7 C8 C9 -178.48(14) no
C7 C8 C9 C10 -1.3(2) no
C8 C9 C10 C11 1.4(2) no
C8 C9 C10 N1 -178.30(13) no
O1 N1 C10 C11 -5.5(2) no
O2 N1 C10 C11 175.11(14) no
O1 N1 C10 C9 174.16(14) no
O2 N1 C10 C9 -5.2(2) no
C9 C10 C11 C12 -0.1(2) no
N1 C10 C11 C12 179.55(13) no
C10 C11 C12 C7 -1.2(2) no
C8 C7 C12 C11 1.3(2) no
C1 C7 C12 C11 179.80(14) no

loop_
_cod_related_entry_id
_cod_related_entry_database
_cod_related_entry_code
1 ChemSpider 534434
